data_2225014
loop_
_publ_author_name
'Kojima, Yoshihiro'
'Kato, Kazuya'
'Yamamoto, Yuuki'
'Inoue, Katsuya'
'Hayami, Shinya'

_publ_section_title
;Bis[2-(8-quinolyliminomethyl)phenolato-\k^3^<i>N</i>,<i>N</i>',<i>O</i>]iron(III)
 azide
;
_journal_coeditor_code HY2271
_journal_issue 2
_journal_name_full 'Acta Crystallographica Section E'
_journal_page_first m204
_journal_paper_doi 10.1107/S1600536810002783
_journal_volume 66
_journal_year 2010
_chemical_formula_iupac '[Fe (C16 H11 N2 O)2] N3'
_chemical_formula_moiety 'C32 H22 Fe N4 O2 +, N3 -'
_chemical_formula_sum 'C32 H22 Fe N7 O2'
_chemical_formula_weight 592.42
_chemical_name_systematic
;
Bis[2-(8-quinolyliminomethyl)phenolato-
\k^3^<i>N</i>,<i>N</i>',<i>O</i>]iron(III) azide
;
_space_group_IT_number 13
_symmetry_cell_setting monoclinic
_symmetry_space_group_name_Hall '-P 2yac'
_symmetry_space_group_name_H-M 'P 1 2/n 1'
_atom_sites_solution_hydrogens geom
_atom_sites_solution_primary direct
_atom_sites_solution_secondary difmap
_audit_creation_method SHELXL-97
_cell_angle_alpha 90.00
_cell_angle_beta 109.3542(15)
_cell_angle_gamma 90.00
_cell_formula_units_Z 2
_cell_length_a 11.3717(8)
_cell_length_b 10.1190(8)
_cell_length_c 11.7734(6)
_cell_measurement_reflns_used 11530
_cell_measurement_temperature 200(2)
_cell_measurement_theta_max 27.48
_cell_measurement_theta_min 1.84
_cell_volume 1278.21(15)
_computing_cell_refinement 'PROCESS-AUTO (Rigaku, 1998)'
_computing_data_collection 'PROCESS-AUTO (Rigaku, 1998)'
_computing_data_reduction 'CrystalClear (Rigaku, 2002)'
_computing_molecular_graphics 'Yadokari-XG (Wakita, 2000)'
_computing_publication_material 'SHELXL97 (Sheldrick, 2008)'
_computing_structure_refinement 'SHELXL97 (Sheldrick, 2008)'
_computing_structure_solution 'SHELXS97 (Sheldrick, 2008)'
_diffrn_ambient_temperature 200(2)
_diffrn_measured_fraction_theta_full 0.995
_diffrn_measured_fraction_theta_max 0.995
_diffrn_measurement_device_type 'Rigaku R-AXIS RAPID'
_diffrn_measurement_method \w
_diffrn_radiation_monochromator graphite
_diffrn_radiation_source 'rotation anode'
_diffrn_radiation_type MoK\a
_diffrn_radiation_wavelength 0.71069
_diffrn_reflns_av_R_equivalents 0.026
_diffrn_reflns_av_sigmaI/netI 0.0230
_diffrn_reflns_limit_h_max 14
_diffrn_reflns_limit_h_min 0
_diffrn_reflns_limit_k_max 13
_diffrn_reflns_limit_k_min 0
_diffrn_reflns_limit_l_max 14
_diffrn_reflns_limit_l_min -15
_diffrn_reflns_number 11530
_diffrn_reflns_theta_full 27.48
_diffrn_reflns_theta_max 27.48
_diffrn_reflns_theta_min 2.01
_exptl_absorpt_coefficient_mu 0.637
_exptl_absorpt_correction_T_max 0.8831
_exptl_absorpt_correction_T_min 0.7411
_exptl_absorpt_correction_type multi-scan
_exptl_absorpt_process_details '(ABSCOR; Higashi, 1995)'
_exptl_crystal_colour black
_exptl_crystal_density_diffrn 1.539
_exptl_crystal_density_method 'not measured'
_exptl_crystal_description block
_exptl_crystal_F_000 610
_exptl_crystal_size_max 0.50
_exptl_crystal_size_mid 0.20
_exptl_crystal_size_min 0.20
_refine_diff_density_max 0.342
_refine_diff_density_min -0.386
_refine_ls_extinction_method none
_refine_ls_goodness_of_fit_ref 0.857
_refine_ls_hydrogen_treatment constr
_refine_ls_matrix_type full
_refine_ls_number_parameters 191
_refine_ls_number_reflns 2929
_refine_ls_number_restraints 0
_refine_ls_restrained_S_all 0.857
_refine_ls_R_factor_all 0.0371
_refine_ls_R_factor_gt 0.0308
_refine_ls_shift/su_max 0.000
_refine_ls_shift/su_mean 0.000
_refine_ls_structure_factor_coef Fsqd
_refine_ls_weighting_details 'calc w=1/[\s^2^(Fo^2^)+(0.1000P)^2^] where P=(Fo^2^+2Fc^2^)/3'
_refine_ls_weighting_scheme calc
_refine_ls_wR_factor_gt 0.0983
_refine_ls_wR_factor_ref 0.1036
_reflns_number_gt 2556
_reflns_number_total 2929
_reflns_threshold_expression I>2\s(I)
_cod_data_source_file hy2271.cif
_cod_data_source_block I
_cod_depositor_comments
;
The following automatic conversions were performed:
'_symmetry_cell_setting' value 'Monoclinic' changed to 'monoclinic'
according to '/home/saulius/struct/CIF-dictionaries/cif_core.dic'
dictionary named 'cif_core.dic' version 2.4.1 from 2010-06-29.

Automatic conversion script
Id: cif_fix_enum 1527 2010-12-29 10:47:43Z saulius 

The following automatic conversions were performed:

'_symmetry_cell_setting' value 'Monoclinic' changed to 'monoclinic'
according to /home/saulius/struct/CIF-dictionaries/cif_core.dic
dictionary named 'cif_core.dic' version 2.4.1 from 2010-06-29.

Automatic conversion script
Id: cif_fix_values 1715 2011-07-08 13:25:40Z adriana 
;
_cod_original_sg_symbol_H-M 'P 2/n'
_cod_database_code 2225014
_cod_database_fobs_code 2225014

loop_
_symmetry_equiv_pos_as_xyz
'x, y, z'
'-x+1/2, y, -z+1/2'
'-x, -y, -z'
'x-1/2, -y, z-1/2'

loop_
_atom_site_type_symbol
_atom_site_label
_atom_site_fract_x
_atom_site_fract_y
_atom_site_fract_z
_atom_site_U_iso_or_equiv
_atom_site_adp_type
_atom_site_calc_flag
_atom_site_refinement_flags
_atom_site_occupancy
_atom_site_disorder_assembly
_atom_site_disorder_group
Fe Fe1 0.2500 0.12760(3) 0.7500 0.01593(12) Uani d S 1 . .
O O1 0.13778(10) 0.00441(11) 0.77255(10) 0.0230(2) Uani d . 1 . .
N N1 0.35553(12) 0.13158(12) 0.91699(11) 0.0181(3) Uani d . 1 . .
N N2 0.36114(11) 0.27008(12) 0.73375(11) 0.0184(3) Uani d . 1 . .
N N3 0.2500 0.28128(19) 1.2500 0.0279(4) Uani d S 1 . .
N N4 0.26580(17) 0.28132(18) 1.15630(15) 0.0433(4) Uani d . 1 . .
C C1 0.14342(14) -0.05156(14) 0.87550(13) 0.0211(3) Uani d . 1 . .
C C2 0.04475(17) -0.13609(16) 0.87415(16) 0.0286(4) Uani d . 1 . .
H H2 -0.0224 -0.1491 0.8012 0.034 Uiso calc R 1 . .
C C3 0.04411(18) -0.20050(19) 0.97754(16) 0.0352(4) Uani d . 1 . .
H H3 -0.0236 -0.2569 0.9745 0.042 Uiso calc R 1 . .
C C4 0.1411(2) -0.1841(2) 1.08613(16) 0.0395(5) Uani d . 1 . .
H H4 0.1409 -0.2307 1.1561 0.047 Uiso calc R 1 . .
C C5 0.23689(18) -0.09964(19) 1.09040(15) 0.0321(4) Uani d . 1 . .
H H5 0.3022 -0.0865 1.1646 0.038 Uiso calc R 1 . .
C C6 0.24043(15) -0.03176(15) 0.98671(14) 0.0230(3) Uani d . 1 . .
C C7 0.34174(14) 0.05762(15) 1.00231(13) 0.0218(3) Uani d . 1 . .
H H7 0.4031 0.0636 1.0799 0.026 Uiso calc R 1 . .
C C8 0.45447(14) 0.22483(14) 0.94235(13) 0.0207(3) Uani d . 1 . .
C C9 0.54613(16) 0.24933(17) 1.05052(15) 0.0293(4) Uani d . 1 . .
H H9 0.5493 0.1992 1.1197 0.035 Uiso calc R 1 . .
C C10 0.63516(17) 0.3487(2) 1.05877(17) 0.0355(4) Uani d . 1 . .
H H10 0.6988 0.3639 1.1337 0.043 Uiso calc R 1 . .
C C11 0.63210(16) 0.42458(18) 0.96008(16) 0.0323(4) Uani d . 1 . .
H H11 0.6924 0.4920 0.9679 0.039 Uiso calc R 1 . .
C C12 0.53937(15) 0.40166(16) 0.84810(15) 0.0252(3) Uani d . 1 . .
C C13 0.52736(15) 0.47520(17) 0.74226(16) 0.0291(4) Uani d . 1 . .
H H13 0.5829 0.5460 0.7443 0.035 Uiso calc R 1 . .
C C14 0.43587(15) 0.44350(16) 0.63807(15) 0.0272(3) Uani d . 1 . .
H H14 0.4270 0.4925 0.5669 0.033 Uiso calc R 1 . .
C C15 0.35431(14) 0.33827(16) 0.63543(14) 0.0221(3) Uani d . 1 . .
H H15 0.2926 0.3153 0.5613 0.027 Uiso calc R 1 . .
C C16 0.45197(13) 0.30040(15) 0.83972(13) 0.0194(3) Uani d . 1 . .

loop_
_atom_site_aniso_label
_atom_site_aniso_U_11
_atom_site_aniso_U_22
_atom_site_aniso_U_33
_atom_site_aniso_U_12
_atom_site_aniso_U_13
_atom_site_aniso_U_23
Fe1 0.01757(17) 0.01657(17) 0.01266(17) 0.000 0.00365(11) 0.000
O1 0.0252(5) 0.0240(5) 0.0169(5) -0.0063(4) 0.0032(4) 0.0021(4)
N1 0.0187(6) 0.0199(6) 0.0149(6) 0.0007(4) 0.0045(5) -0.0004(4)
N2 0.0174(5) 0.0205(6) 0.0174(6) 0.0000(5) 0.0059(5) 0.0001(4)
N3 0.0242(9) 0.0256(10) 0.0281(10) 0.000 0.0009(8) 0.000
N4 0.0472(10) 0.0516(10) 0.0297(9) -0.0174(8) 0.0110(7) -0.0039(7)
C1 0.0265(7) 0.0198(7) 0.0175(7) -0.0006(6) 0.0079(6) 0.0011(5)
C2 0.0292(8) 0.0309(9) 0.0244(8) -0.0087(7) 0.0071(7) 0.0009(6)
C3 0.0408(10) 0.0377(9) 0.0293(9) -0.0159(8) 0.0147(8) 0.0011(7)
C4 0.0536(11) 0.0434(11) 0.0224(8) -0.0161(9) 0.0138(8) 0.0049(7)
C5 0.0408(10) 0.0356(9) 0.0166(8) -0.0079(8) 0.0052(7) 0.0038(6)
C6 0.0286(8) 0.0216(7) 0.0188(7) -0.0012(6) 0.0080(6) 0.0010(6)
C7 0.0247(7) 0.0223(7) 0.0155(7) 0.0008(6) 0.0027(6) 0.0006(5)
C8 0.0195(6) 0.0215(7) 0.0199(7) -0.0003(5) 0.0049(5) -0.0024(5)
C9 0.0290(8) 0.0341(9) 0.0215(8) -0.0055(7) 0.0039(6) -0.0012(6)
C10 0.0284(9) 0.0451(10) 0.0254(9) -0.0118(8) -0.0012(7) -0.0045(7)
C11 0.0282(8) 0.0346(9) 0.0315(9) -0.0123(7) 0.0064(7) -0.0049(7)
C12 0.0217(7) 0.0249(8) 0.0288(9) -0.0027(6) 0.0080(6) -0.0026(6)
C13 0.0280(8) 0.0266(8) 0.0346(9) -0.0066(7) 0.0129(7) 0.0012(7)
C14 0.0283(8) 0.0263(8) 0.0295(8) -0.0013(6) 0.0128(7) 0.0066(6)
C15 0.0204(7) 0.0248(7) 0.0213(7) 0.0005(6) 0.0071(6) 0.0035(6)
C16 0.0172(6) 0.0203(7) 0.0202(7) -0.0001(5) 0.0054(5) -0.0020(5)

loop_
_atom_type_symbol
_atom_type_description
_atom_type_scat_dispersion_real
_atom_type_scat_dispersion_imag
_atom_type_scat_source
C C 0.0033 0.0016 'International Tables Vol C Tables 4.2.6.8 and 6.1.1.4'
H H 0.0000 0.0000 'International Tables Vol C Tables 4.2.6.8 and 6.1.1.4'
N N 0.0061 0.0033 'International Tables Vol C Tables 4.2.6.8 and 6.1.1.4'
O O 0.0106 0.0060 'International Tables Vol C Tables 4.2.6.8 and 6.1.1.4'
Fe Fe 0.3463 0.8444 'International Tables Vol C Tables 4.2.6.8 and 6.1.1.4'

loop_
_geom_angle_atom_site_label_1
_geom_angle_atom_site_label_2
_geom_angle_atom_site_label_3
_geom_angle_site_symmetry_1
_geom_angle_site_symmetry_3
_geom_angle
_geom_angle_publ_flag
O1 Fe1 O1 . 2_556 96.10(7) ?
O1 Fe1 N1 . . 95.31(5) ?
O1 Fe1 N1 . 2_556 86.29(5) ?
O1 Fe1 N1 2_556 . 86.29(5) ?
O1 Fe1 N1 2_556 2_556 95.31(5) ?
O1 Fe1 N2 . . 174.51(5) ?
O1 Fe1 N2 . 2_556 89.09(5) ?
O1 Fe1 N2 2_556 . 89.09(5) ?
O1 Fe1 N2 2_556 2_556 174.51(5) ?
N1 Fe1 N1 2_556 . 177.62(7) ?
N1 Fe1 N2 . . 83.19(5) ?
N1 Fe1 N2 . 2_556 95.05(5) ?
N1 Fe1 N2 2_556 . 95.05(5) ?
N1 Fe1 N2 2_556 2_556 83.19(5) ?
N2 Fe1 N2 2_556 . 85.79(7) ?
Fe1 O1 C1 . . 126.18(10) ?
Fe1 N1 C7 . . 125.36(11) ?
Fe1 N1 C8 . . 114.10(10) ?
C7 N1 C8 . . 120.54(13) ?
Fe1 N2 C15 . . 127.71(10) ?
Fe1 N2 C16 . . 113.05(9) ?
C15 N2 C16 . . 119.21(13) ?
N4 N3 N4 . 2_557 180.0(3) ?
O1 C1 C2 . . 117.04(14) ?
O1 C1 C6 . . 124.95(14) ?
C2 C1 C6 . . 118.00(14) ?
C1 C2 C3 . . 120.89(16) ?
C1 C2 H2 . . 119.6 ?
C3 C2 H2 . . 119.6 ?
C2 C3 C4 . . 121.17(16) ?
C2 C3 H3 . . 119.4 ?
C4 C3 H3 . . 119.4 ?
C3 C4 C5 . . 119.02(16) ?
C5 C4 H4 . . 120.5 ?
C3 C4 H4 . . 120.5 ?
C4 C5 C6 . . 121.37(16) ?
C4 C5 H5 . . 119.3 ?
C6 C5 H5 . . 119.3 ?
C1 C6 C5 . . 119.50(14) ?
C1 C6 C7 . . 123.74(14) ?
C5 C6 C7 . . 116.72(14) ?
N1 C7 C6 . . 124.24(14) ?
N1 C7 H7 . . 117.9 ?
C6 C7 H7 . . 117.9 ?
N1 C8 C9 . . 128.20(14) ?
N1 C8 C16 . . 112.74(13) ?
C9 C8 C16 . . 119.05(14) ?
C8 C9 C10 . . 120.01(16) ?
C8 C9 H9 . . 120.0 ?
C10 C9 H9 . . 120.0 ?
C9 C10 C11 . . 121.43(16) ?
C9 C10 H10 . . 119.3 ?
C11 C10 H10 . . 119.3 ?
C10 C11 C12 . . 119.83(16) ?
C10 C11 H11 . . 120.1 ?
C12 C11 H11 . . 120.1 ?
C11 C12 C13 . . 124.08(16) ?
C11 C12 C16 . . 118.54(15) ?
C13 C12 C16 . . 117.39(15) ?
C12 C13 C14 . . 119.44(15) ?
C14 C13 H13 . . 120.3 ?
C12 C13 H13 . . 120.3 ?
C13 C14 C15 . . 120.09(15) ?
C13 C14 H14 . . 120.0 ?
C15 C14 H14 . . 120.0 ?
N2 C15 C14 . . 121.80(14) ?
N2 C15 H15 . . 119.1 ?
C14 C15 H15 . . 119.1 ?
N2 C16 C12 . . 122.03(14) ?
N2 C16 C8 . . 116.85(13) ?
C8 C16 C12 . . 121.12(14) ?

loop_
_geom_bond_atom_site_label_1
_geom_bond_atom_site_label_2
_geom_bond_site_symmetry_2
_geom_bond_distance
_geom_bond_publ_flag
Fe1 O1 . 1.8648(11) y
Fe1 N1 . 1.9347(13) y
Fe1 N2 . 1.9680(12) y
O1 C1 . 1.3201(17) ?
N1 C7 . 1.3031(19) ?
N1 C8 . 1.4222(19) ?
N2 C15 . 1.3276(19) ?
N2 C16 . 1.3650(18) ?
N3 N4 . 1.1750(17) ?
N3 N4 2_557 1.1750(17) ?
C1 C2 . 1.407(2) ?
C1 C6 . 1.419(2) ?
C2 C3 . 1.383(2) ?
C2 H2 . 0.9500 ?
C3 H3 . 0.9500 ?
C4 C3 . 1.394(3) ?
C4 C5 . 1.372(3) ?
C4 H4 . 0.9500 ?
C5 C6 . 1.413(2) ?
C5 H5 . 0.9500 ?
C6 C7 . 1.428(2) ?
C7 H7 . 0.9500 ?
C8 C9 . 1.375(2) ?
C8 C16 . 1.422(2) ?
C9 C10 . 1.407(2) ?
C9 H9 . 0.9500 ?
C10 C11 . 1.384(3) ?
C10 H10 . 0.9500 ?
C11 C12 . 1.408(2) ?
C11 H11 . 0.9500 ?
C12 C13 . 1.418(2) ?
C12 C16 . 1.408(2) ?
C13 H13 . 0.9500 ?
C14 C13 . 1.358(2) ?
C15 C14 . 1.406(2) ?
C14 H14 . 0.9500 ?
C15 H15 . 0.9500 ?

loop_
_geom_hbond_atom_site_label_D
_geom_hbond_atom_site_label_H
_geom_hbond_atom_site_label_A
_geom_hbond_site_symmetry_A
_geom_hbond_distance_DH
_geom_hbond_distance_HA
_geom_hbond_distance_DA
_geom_hbond_angle_DHA
_geom_hbond_publ_flag
C9 H9 O1 4_656 0.95 2.70 3.565(2) 151 y
C15 H15 N4 2_556 0.95 2.45 3.299(2) 149 y

loop_
_geom_torsion_atom_site_label_1
_geom_torsion_atom_site_label_2
_geom_torsion_atom_site_label_3
_geom_torsion_atom_site_label_4
_geom_torsion_site_symmetry_1
_geom_torsion_site_symmetry_2
_geom_torsion_site_symmetry_3
_geom_torsion_site_symmetry_4
_geom_torsion
_geom_torsion_publ_flag
O1 Fe1 O1 C1 2_556 . . . 86.71(12) ?
N1 Fe1 O1 C1 . . . . -0.11(13) ?
N1 Fe1 O1 C1 2_556 . . . -178.34(13) ?
O1 Fe1 N1 C7 . . . . 3.95(13) ?
O1 Fe1 N1 C7 2_556 . . . -91.84(13) ?
O1 Fe1 N1 C8 . . . . -176.17(10) ?
O1 Fe1 N1 C8 2_556 . . . 88.04(10) ?
N2 Fe1 N1 C7 . . . . 178.64(13) ?
N2 Fe1 N1 C7 2_556 . . . 93.51(13) ?
N2 Fe1 N1 C8 . . . . -1.49(10) ?
N2 Fe1 N1 C8 2_556 . . . -86.62(10) ?
O1 Fe1 N2 C15 2_556 . . . 95.66(13) ?
N1 Fe1 N2 C15 . . . . -177.97(13) ?
N1 Fe1 N2 C15 2_556 . . . 0.41(13) ?
N2 Fe1 N2 C15 2_556 . . . -82.36(13) ?
O1 Fe1 N2 C16 2_556 . . . -86.28(10) ?
N1 Fe1 N2 C16 . . . . 0.09(10) ?
N1 Fe1 N2 C16 2_556 . . . 178.47(10) ?
N2 Fe1 N2 C16 2_556 . . . 95.70(11) ?
Fe1 O1 C1 C2 . . . . 176.17(11) ?
Fe1 O1 C1 C6 . . . . -3.2(2) ?
Fe1 N1 C7 C6 . . . . -4.7(2) ?
C8 N1 C7 C6 . . . . 175.48(14) ?
Fe1 N1 C8 C9 . . . . -178.46(14) ?
Fe1 N1 C8 C16 . . . . 2.56(16) ?
C7 N1 C8 C9 . . . . 1.4(2) ?
C7 N1 C8 C16 . . . . -177.56(13) ?
Fe1 N2 C15 C14 . . . . 176.08(11) ?
C16 N2 C15 C14 . . . . -1.9(2) ?
Fe1 N2 C16 C8 . . . . 1.35(16) ?
Fe1 N2 C16 C12 . . . . -178.52(11) ?
C15 N2 C16 C8 . . . . 179.59(13) ?
C15 N2 C16 C12 . . . . -0.3(2) ?
O1 C1 C2 C3 . . . . 178.95(16) ?
C6 C1 C2 C3 . . . . -1.6(3) ?
O1 C1 C6 C5 . . . . -178.78(16) ?
O1 C1 C6 C7 . . . . 3.5(2) ?
C2 C1 C6 C5 . . . . 1.9(2) ?
C2 C1 C6 C7 . . . . -175.91(15) ?
C1 C2 C3 C4 . . . . -0.2(3) ?
C2 C3 C4 C5 . . . . 1.7(3) ?
C3 C4 C5 C6 . . . . -1.5(3) ?
C4 C5 C6 C1 . . . . -0.3(3) ?
C4 C5 C6 C7 . . . . 177.60(17) ?
C1 C6 C7 N1 . . . . 0.8(2) ?
C5 C6 C7 N1 . . . . -177.02(15) ?
N1 C8 C9 C10 . . . . -178.44(16) ?
C16 C8 C9 C10 . . . . 0.5(2) ?
N1 C8 C16 N2 . . . . -2.56(19) ?
N1 C8 C16 C12 . . . . 177.32(13) ?
C9 C8 C16 N2 . . . . 178.36(14) ?
C9 C8 C16 C12 . . . . -1.8(2) ?
C8 C9 C10 C11 . . . . 0.8(3) ?
C9 C10 C11 C12 . . . . -0.9(3) ?
C10 C11 C12 C13 . . . . 179.10(17) ?
C10 C11 C12 C16 . . . . -0.4(3) ?
C11 C12 C13 C14 . . . . 178.80(17) ?
C16 C12 C13 C14 . . . . -1.7(2) ?
C11 C12 C16 N2 . . . . -178.43(15) ?
C11 C12 C16 C8 . . . . 1.7(2) ?
C13 C12 C16 N2 . . . . 2.1(2) ?
C13 C12 C16 C8 . . . . -177.80(14) ?
C12 C13 C14 C15 . . . . -0.3(3) ?
C13 C14 C15 N2 . . . . 2.2(2) ?
